data_7155474
loop_
_publ_author_name
'Koto, Yuma'
'Shibahara, Fumitoshi'
'Murai, Toshiaki'

_publ_section_title
;
 Imidazo[1,5-a]pyridin-3-ylidenes as \p-accepting carbene ligands:
 substituent effects on properties of N-heterocyclic carbenes.
;
_journal_issue 8
_journal_name_full 'Organic &amp; biomolecular chemistry'
_journal_page_first 1810
_journal_page_last 1820
_journal_paper_doi 10.1039/c6ob02827f
_journal_volume 15
_journal_year 2017
_chemical_formula_moiety 'C16 H7 Cl F5 N2 O2 Rh'
_chemical_formula_sum 'C16 H7 Cl F5 N2 O2 Rh'
_chemical_formula_weight 492.60
_chemical_name_systematic
; 
 ? 
;
_space_group_IT_number 2
_symmetry_cell_setting triclinic
_symmetry_Int_Tables_number 2
_symmetry_space_group_name_Hall '-P 1'
_symmetry_space_group_name_H-M 'P -1'
_atom_sites_solution_hydrogens geom
_atom_sites_solution_primary direct
_atom_sites_solution_secondary difmap
_audit_creation_method SHELXL-97
_audit_update_record
;
2016-11-07 deposited with the CCDC.
2017-01-25 downloaded from the CCDC.
;
_cell_angle_alpha 82.159(8)
_cell_angle_beta 89.752(9)
_cell_angle_gamma 66.314(6)
_cell_formula_units_Z 4
_cell_length_a 10.436(3)
_cell_length_b 12.000(3)
_cell_length_c 14.960(4)
_cell_measurement_reflns_used 6379
_cell_measurement_temperature 123.2
_cell_measurement_theta_max 30.8
_cell_measurement_theta_min 1.9
_cell_volume 1697.0(8)
_computing_structure_refinement 'SHELXL-97 (Sheldrick, 1997)'
_computing_structure_solution 'SHELXS-97 (Sheldrick, 1990)'
_diffrn_ambient_temperature 123(2)
_diffrn_detector_area_resol_mean 14.63
_diffrn_measured_fraction_theta_full 0.991
_diffrn_measured_fraction_theta_max 0.991
_diffrn_measurement_device_type 'Rigaku/MSC Mercury CCD'
_diffrn_measurement_method \w
_diffrn_radiation_monochromator graphite
_diffrn_radiation_source 'fine-focus sealed tube'
_diffrn_radiation_type MoK\a
_diffrn_radiation_wavelength 0.71075
_diffrn_reflns_av_R_equivalents 0.0392
_diffrn_reflns_av_sigmaI/netI 0.0793
_diffrn_reflns_limit_h_max 12
_diffrn_reflns_limit_h_min -13
_diffrn_reflns_limit_k_max 11
_diffrn_reflns_limit_k_min -15
_diffrn_reflns_limit_l_max 19
_diffrn_reflns_limit_l_min -19
_diffrn_reflns_number 13809
_diffrn_reflns_theta_full 27.50
_diffrn_reflns_theta_max 27.50
_diffrn_reflns_theta_min 1.87
_exptl_absorpt_coefficient_mu 1.230
_exptl_absorpt_correction_T_max 1.000
_exptl_absorpt_correction_T_min 0.676
_exptl_absorpt_correction_type multi-scan
_exptl_absorpt_process_details '(Jacobson, 1998)'
_exptl_crystal_colour Yellow
_exptl_crystal_density_diffrn 1.928
_exptl_crystal_density_method 'not measured'
_exptl_crystal_description Block
_exptl_crystal_F_000 960
_exptl_crystal_size_max 0.29
_exptl_crystal_size_mid 0.17
_exptl_crystal_size_min 0.14
_refine_diff_density_max 0.743
_refine_diff_density_min -0.881
_refine_diff_density_rms 0.096
_refine_ls_extinction_method none
_refine_ls_goodness_of_fit_ref 0.875
_refine_ls_hydrogen_treatment constr
_refine_ls_matrix_type full
_refine_ls_number_parameters 489
_refine_ls_number_reflns 7738
_refine_ls_number_restraints 0
_refine_ls_restrained_S_all 0.875
_refine_ls_R_factor_all 0.0393
_refine_ls_R_factor_gt 0.0296
_refine_ls_shift/su_max 0.001
_refine_ls_shift/su_mean 0.000
_refine_ls_structure_factor_coef Fsqd
_refine_ls_weighting_details 'calc w=1/[\s^2^(Fo^2^)+(0.0106P)^2^+0.0000P] where P=(Fo^2^+2Fc^2^)/3'
_refine_ls_weighting_scheme calc
_refine_ls_wR_factor_gt 0.0571
_refine_ls_wR_factor_ref 0.0596
_reflns_number_gt 5372
_reflns_number_total 7738
_reflns_threshold_expression >2sigma(I)
_cod_data_source_file c6ob02827f2.cif
_cod_data_source_block ykc6f5rhco
_cod_depositor_comments 'Adding full bibliography for 7155472--7155477.cif.'
_cod_original_cell_volume 1697.0(7)
_cod_original_sg_symbol_H-M 'P -1         '
_cod_database_code 7155474

loop_
_symmetry_equiv_pos_as_xyz
'x, y, z'
'-x, -y, -z'

loop_
_atom_site_label
_atom_site_type_symbol
_atom_site_fract_x
_atom_site_fract_y
_atom_site_fract_z
_atom_site_U_iso_or_equiv
_atom_site_adp_type
_atom_site_occupancy
_atom_site_symmetry_multiplicity
_atom_site_calc_flag
_atom_site_refinement_flags
Rh1 Rh 0.47252(2) 0.25876(2) 0.310290(15) 0.01845(6) Uani 1 1 d .
Rh2 Rh 0.27040(2) 0.62551(2) 0.197674(15) 0.01722(6) Uani 1 1 d .
Cl1 Cl 0.36275(8) 0.14488(7) 0.25199(5) 0.02337(17) Uani 1 1 d .
Cl2 Cl 0.03325(8) 0.69385(8) 0.23090(5) 0.0301(2) Uani 1 1 d .
F1 F 0.16952(18) 0.05544(16) 0.63903(11) 0.0317(5) Uani 1 1 d .
F2 F 0.17989(19) -0.02192(17) 0.81636(12) 0.0376(5) Uani 1 1 d .
F3 F 0.34073(19) 0.02747(17) 0.93315(11) 0.0385(5) Uani 1 1 d .
F4 F 0.48004(18) 0.16819(17) 0.87206(11) 0.0347(5) Uani 1 1 d .
F5 F 0.45553(18) 0.26129(16) 0.69501(11) 0.0314(5) Uani 1 1 d .
F6 F 0.20198(16) 0.66086(15) -0.24554(10) 0.0228(4) Uani 1 1 d .
F7 F 0.09370(19) 0.82878(17) -0.39341(11) 0.0343(5) Uani 1 1 d .
F8 F -0.13466(19) 1.04017(17) -0.38231(12) 0.0400(5) Uani 1 1 d .
F9 F -0.25285(17) 1.08172(16) -0.22206(12) 0.0331(5) Uani 1 1 d .
F10 F -0.14384(17) 0.91625(15) -0.07261(11) 0.0253(4) Uani 1 1 d .
O1 O 0.6032(2) 0.4005(2) 0.39571(15) 0.0366(6) Uani 1 1 d .
O2 O 0.6084(2) 0.2701(2) 0.13091(14) 0.0322(6) Uani 1 1 d .
O3 O 0.5623(2) 0.5531(2) 0.14116(16) 0.0446(7) Uani 1 1 d .
O4 O 0.3300(2) 0.6470(2) 0.39180(15) 0.0411(6) Uani 1 1 d .
N1 N 0.2194(2) 0.3088(2) 0.42708(15) 0.0184(6) Uani 1 1 d .
N2 N 0.4067(2) 0.1975(2) 0.50796(15) 0.0181(6) Uani 1 1 d .
N3 N 0.1992(2) 0.5299(2) 0.03063(15) 0.0142(5) Uani 1 1 d .
N4 N 0.1476(2) 0.7230(2) 0.00479(15) 0.0147(5) Uani 1 1 d .
C1 C 0.5544(3) 0.3459(3) 0.3621(2) 0.0242(7) Uani 1 1 d .
C2 C 0.5622(3) 0.2648(3) 0.1993(2) 0.0226(7) Uani 1 1 d .
C3 C 0.3615(3) 0.2560(3) 0.42391(19) 0.0184(7) Uani 1 1 d .
C4 C 0.1216(3) 0.3845(3) 0.3585(2) 0.0236(7) Uani 1 1 d .
H4 H 0.1513 0.4054 0.3009 0.028 Uiso 1 1 calc R
C5 C -0.0154(3) 0.4279(3) 0.3743(2) 0.0247(7) Uani 1 1 d .
H5 H -0.0826 0.4801 0.3277 0.030 Uiso 1 1 calc R
C6 C -0.0614(3) 0.3963(3) 0.4606(2) 0.0243(7) Uani 1 1 d .
H6 H -0.1588 0.4251 0.4698 0.029 Uiso 1 1 calc R
C7 C 0.0314(3) 0.3267(3) 0.52838(19) 0.0214(7) Uani 1 1 d .
H7 H 0.0000 0.3080 0.5859 0.026 Uiso 1 1 calc R
C8 C 0.1769(3) 0.2812(3) 0.51403(18) 0.0176(6) Uani 1 1 d .
C9 C 0.2976(3) 0.2106(3) 0.56463(19) 0.0189(7) Uani 1 1 d .
C10 C 0.5566(3) 0.1211(3) 0.5348(2) 0.0248(7) Uani 1 1 d .
H10 H 0.6061 0.0891 0.4819 0.037 Uiso 1 1 calc R
H10A H 0.5643 0.0523 0.5811 0.037 Uiso 1 1 calc R
H10B H 0.5985 0.1715 0.5590 0.037 Uiso 1 1 calc R
C11 C 0.3151(3) 0.1585(3) 0.66076(19) 0.0181(7) Uani 1 1 d .
C12 C 0.2464(3) 0.0858(3) 0.6945(2) 0.0204(7) Uani 1 1 d .
C13 C 0.2527(3) 0.0441(3) 0.7857(2) 0.0236(7) Uani 1 1 d .
C14 C 0.3324(3) 0.0699(3) 0.8447(2) 0.0236(7) Uani 1 1 d .
C15 C 0.4034(3) 0.1413(3) 0.8136(2) 0.0242(7) Uani 1 1 d .
C16 C 0.3919(3) 0.1860(3) 0.7236(2) 0.0206(7) Uani 1 1 d .
C17 C 0.4507(3) 0.5800(3) 0.1643(2) 0.0254(7) Uani 1 1 d .
C18 C 0.3123(3) 0.6368(3) 0.3200(2) 0.0256(7) Uani 1 1 d .
C19 C 0.2069(3) 0.6246(3) 0.06838(18) 0.0143(6) Uani 1 1 d .
C20 C 0.2469(3) 0.4069(3) 0.07067(19) 0.0171(6) Uani 1 1 d .
H20 H 0.2911 0.3812 0.1297 0.021 Uiso 1 1 calc R
C21 C 0.2289(3) 0.3257(3) 0.0237(2) 0.0203(7) Uani 1 1 d .
H21 H 0.2634 0.2413 0.0492 0.024 Uiso 1 1 calc R
C22 C 0.1588(3) 0.3645(3) -0.0634(2) 0.0214(7) Uani 1 1 d .
H22 H 0.1447 0.3060 -0.0945 0.026 Uiso 1 1 calc R
C23 C 0.1119(3) 0.4832(3) -0.10284(18) 0.0163(6) Uani 1 1 d .
H23 H 0.0652 0.5082 -0.1611 0.020 Uiso 1 1 calc R
C24 C 0.1336(3) 0.5702(3) -0.05585(18) 0.0142(6) Uani 1 1 d .
C25 C 0.1011(3) 0.6940(3) -0.07234(18) 0.0152(6) Uani 1 1 d .
C26 C 0.1387(3) 0.8442(3) 0.01894(19) 0.0228(7) Uani 1 1 d .
H26 H 0.0556 0.8846 0.0522 0.034 Uiso 1 1 calc R
H26A H 0.1319 0.8945 -0.0397 0.034 Uiso 1 1 calc R
H26B H 0.2228 0.8345 0.0538 0.034 Uiso 1 1 calc R
C27 C 0.0353(3) 0.7838(3) -0.15346(18) 0.0157(6) Uani 1 1 d .
C28 C 0.0889(3) 0.7647(3) -0.23758(19) 0.0179(7) Uani 1 1 d .
C29 C 0.0338(3) 0.8502(3) -0.31423(19) 0.0225(7) Uani 1 1 d .
C30 C -0.0801(3) 0.9569(3) -0.3089(2) 0.0261(8) Uani 1 1 d .
C31 C -0.1391(3) 0.9789(3) -0.2268(2) 0.0225(7) Uani 1 1 d .
C32 C -0.0809(3) 0.8922(3) -0.1517(2) 0.0189(7) Uani 1 1 d .

loop_
_atom_site_aniso_label
_atom_site_aniso_U_11
_atom_site_aniso_U_22
_atom_site_aniso_U_33
_atom_site_aniso_U_23
_atom_site_aniso_U_13
_atom_site_aniso_U_12
Rh1 0.01821(12) 0.02204(14) 0.01445(13) -0.00070(10) 0.00152(10) -0.00810(11)
Rh2 0.01765(12) 0.01776(14) 0.01525(13) -0.00133(10) -0.00160(9) -0.00645(11)
Cl1 0.0260(4) 0.0244(4) 0.0230(4) -0.0049(3) 0.0015(3) -0.0131(4)
Cl2 0.0191(4) 0.0501(6) 0.0169(4) -0.0074(4) 0.0031(3) -0.0087(4)
F1 0.0398(11) 0.0372(12) 0.0261(11) 0.0002(9) -0.0010(9) -0.0254(10)
F2 0.0480(12) 0.0385(12) 0.0324(12) 0.0062(9) 0.0088(10) -0.0274(11)
F3 0.0492(12) 0.0458(13) 0.0135(10) 0.0056(9) 0.0033(9) -0.0151(11)
F4 0.0402(11) 0.0506(14) 0.0172(10) -0.0067(9) -0.0030(8) -0.0218(11)
F5 0.0397(11) 0.0400(12) 0.0256(11) -0.0013(9) 0.0016(9) -0.0287(10)
F6 0.0217(9) 0.0243(10) 0.0180(10) -0.0027(8) 0.0029(7) -0.0048(8)
F7 0.0478(12) 0.0388(13) 0.0138(10) 0.0006(9) 0.0017(9) -0.0164(11)
F8 0.0451(12) 0.0369(13) 0.0270(12) 0.0158(9) -0.0175(9) -0.0115(11)
F9 0.0239(10) 0.0179(11) 0.0475(13) 0.0013(9) -0.0056(9) -0.0001(9)
F10 0.0254(10) 0.0211(10) 0.0280(11) -0.0075(8) 0.0089(8) -0.0068(8)
O1 0.0363(14) 0.0502(17) 0.0328(15) -0.0169(12) 0.0037(11) -0.0239(14)
O2 0.0319(13) 0.0474(16) 0.0189(13) -0.0054(11) 0.0094(10) -0.0178(12)
O3 0.0229(13) 0.0428(17) 0.0632(19) -0.0075(14) 0.0082(13) -0.0085(13)
O4 0.0476(16) 0.0584(19) 0.0211(14) -0.0108(13) -0.0044(12) -0.0237(15)
N1 0.0220(13) 0.0216(15) 0.0121(13) -0.0029(11) 0.0009(11) -0.0091(12)
N2 0.0171(13) 0.0203(14) 0.0140(13) 0.0006(11) 0.0000(10) -0.0056(12)
N3 0.0121(12) 0.0114(13) 0.0173(13) -0.0017(10) 0.0008(10) -0.0033(11)
N4 0.0194(13) 0.0108(13) 0.0130(13) -0.0015(10) 0.0013(10) -0.0052(11)
C1 0.0227(17) 0.030(2) 0.0174(17) -0.0019(15) 0.0045(13) -0.0088(16)
C2 0.0175(16) 0.0208(18) 0.0290(19) -0.0012(15) -0.0038(14) -0.0081(15)
C3 0.0204(15) 0.0183(17) 0.0165(16) -0.0020(13) 0.0007(12) -0.0082(14)
C4 0.0285(17) 0.0240(19) 0.0139(16) -0.0006(14) -0.0011(13) -0.0068(16)
C5 0.0253(17) 0.0280(19) 0.0174(17) -0.0033(14) -0.0045(13) -0.0074(16)
C6 0.0226(17) 0.030(2) 0.0227(18) -0.0080(15) 0.0009(14) -0.0122(16)
C7 0.0251(17) 0.0274(19) 0.0147(16) -0.0057(14) 0.0056(13) -0.0130(15)
C8 0.0239(16) 0.0199(17) 0.0119(15) -0.0026(13) 0.0013(12) -0.0119(14)
C9 0.0205(15) 0.0229(18) 0.0150(16) -0.0021(13) 0.0010(12) -0.0107(14)
C10 0.0180(16) 0.0288(19) 0.0219(18) 0.0044(15) -0.0013(13) -0.0059(15)
C11 0.0185(15) 0.0170(16) 0.0151(16) 0.0002(13) 0.0000(12) -0.0043(14)
C12 0.0229(16) 0.0215(18) 0.0172(17) -0.0042(13) 0.0010(13) -0.0089(15)
C13 0.0238(16) 0.0194(18) 0.0247(18) 0.0031(14) 0.0071(14) -0.0077(15)
C14 0.0286(17) 0.0194(18) 0.0134(16) 0.0029(13) 0.0057(13) -0.0018(15)
C15 0.0256(17) 0.0252(19) 0.0179(17) -0.0062(14) -0.0022(14) -0.0052(15)
C16 0.0214(16) 0.0208(17) 0.0206(17) -0.0031(14) 0.0044(13) -0.0096(15)
C17 0.0231(17) 0.0261(19) 0.0255(19) -0.0001(15) -0.0072(14) -0.0095(16)
C18 0.0198(16) 0.030(2) 0.0242(19) -0.0015(16) -0.0017(14) -0.0080(16)
C19 0.0127(14) 0.0158(16) 0.0131(15) -0.0008(12) 0.0016(11) -0.0050(13)
C20 0.0157(14) 0.0146(16) 0.0172(16) 0.0032(13) -0.0003(12) -0.0040(13)
C21 0.0177(15) 0.0127(16) 0.0274(18) -0.0007(14) 0.0006(13) -0.0035(14)
C22 0.0218(16) 0.0217(18) 0.0248(18) -0.0092(14) 0.0052(13) -0.0114(15)
C23 0.0150(14) 0.0206(17) 0.0122(15) -0.0060(13) 0.0016(12) -0.0050(13)
C24 0.0111(13) 0.0181(16) 0.0126(15) -0.0039(12) 0.0035(11) -0.0045(13)
C25 0.0155(14) 0.0180(16) 0.0120(15) -0.0032(12) 0.0013(12) -0.0063(13)
C26 0.0320(18) 0.0147(17) 0.0221(18) -0.0036(13) 0.0007(14) -0.0096(15)
C27 0.0178(15) 0.0178(16) 0.0150(16) 0.0000(13) 0.0003(12) -0.0115(14)
C28 0.0168(15) 0.0178(17) 0.0195(17) -0.0024(13) 0.0000(12) -0.0076(14)
C29 0.0279(18) 0.031(2) 0.0117(16) -0.0007(14) -0.0020(13) -0.0153(16)
C30 0.0296(18) 0.0254(19) 0.0216(18) 0.0112(15) -0.0120(14) -0.0137(17)
C31 0.0159(15) 0.0153(17) 0.033(2) -0.0010(15) -0.0049(14) -0.0036(14)
C32 0.0201(16) 0.0184(17) 0.0209(17) -0.0032(14) 0.0015(13) -0.0107(14)

loop_
_atom_type_symbol
_atom_type_description
_atom_type_scat_dispersion_real
_atom_type_scat_dispersion_imag
_atom_type_scat_source
C C 0.0033 0.0016 'International Tables Vol C Tables 4.2.6.8 and 6.1.1.4'
H H 0.0000 0.0000 'International Tables Vol C Tables 4.2.6.8 and 6.1.1.4'
Cl Cl 0.1484 0.1585 'International Tables Vol C Tables 4.2.6.8 and 6.1.1.4'
F F 0.0171 0.0103 'International Tables Vol C Tables 4.2.6.8 and 6.1.1.4'
N N 0.0061 0.0033 'International Tables Vol C Tables 4.2.6.8 and 6.1.1.4'
O O 0.0106 0.0060 'International Tables Vol C Tables 4.2.6.8 and 6.1.1.4'
Rh Rh -1.1178 0.9187 'International Tables Vol C Tables 4.2.6.8 and 6.1.1.4'

loop_
_geom_angle_atom_site_label_1
_geom_angle_atom_site_label_2
_geom_angle_atom_site_label_3
_geom_angle
C1 Rh1 C2 93.66(12)
C1 Rh1 C3 89.48(12)
C2 Rh1 C3 175.50(12)
C1 Rh1 Cl1 176.74(9)
C2 Rh1 Cl1 89.56(9)
C3 Rh1 Cl1 87.33(8)
C17 Rh2 C18 94.75(13)
C17 Rh2 C19 90.12(12)
C18 Rh2 C19 174.67(12)
C17 Rh2 Cl2 175.91(10)
C18 Rh2 Cl2 88.19(9)
C19 Rh2 Cl2 86.84(7)
C3 N1 C4 127.9(2)
C3 N1 C8 111.2(2)
C4 N1 C8 120.8(2)
C3 N2 C9 112.5(2)
C3 N2 C10 123.0(2)
C9 N2 C10 124.3(2)
C19 N3 C24 111.5(2)
C19 N3 C20 126.6(2)
C24 N3 C20 121.9(2)
C19 N4 C25 112.3(2)
C19 N4 C26 121.1(2)
C25 N4 C26 126.6(2)
O1 C1 Rh1 178.5(3)
O2 C2 Rh1 176.1(3)
N2 C3 N1 104.3(2)
N2 C3 Rh1 129.8(2)
N1 C3 Rh1 125.8(2)
C5 C4 N1 119.4(3)
C5 C4 H4 120.3
N1 C4 H4 120.3
C4 C5 C6 120.7(3)
C4 C5 H5 119.6
C6 C5 H5 119.6
C7 C6 C5 120.7(3)
C7 C6 H6 119.6
C5 C6 H6 119.6
C6 C7 C8 119.7(3)
C6 C7 H7 120.1
C8 C7 H7 120.1
C9 C8 N1 105.4(2)
C9 C8 C7 136.1(3)
N1 C8 C7 118.4(3)
C8 C9 N2 106.6(2)
C8 C9 C11 128.6(3)
N2 C9 C11 124.8(3)
N2 C10 H10 109.5
N2 C10 H10A 109.5
H10 C10 H10A 109.5
N2 C10 H10B 109.5
H10 C10 H10B 109.5
H10A C10 H10B 109.5
C12 C11 C16 116.3(3)
C12 C11 C9 120.8(3)
C16 C11 C9 122.7(2)
F1 C12 C13 118.0(2)
F1 C12 C11 120.4(3)
C13 C12 C11 121.6(3)
F2 C13 C14 119.8(3)
F2 C13 C12 119.9(3)
C14 C13 C12 120.3(2)
F3 C14 C13 120.4(2)
F3 C14 C15 119.8(3)
C13 C14 C15 119.8(3)
F4 C15 C16 121.0(2)
F4 C15 C14 119.7(3)
C16 C15 C14 119.3(3)
F5 C16 C15 118.6(3)
F5 C16 C11 118.8(2)
C15 C16 C11 122.6(2)
O3 C17 Rh2 178.2(3)
O4 C18 Rh2 176.5(3)
N4 C19 N3 104.3(2)
N4 C19 Rh2 126.3(2)
N3 C19 Rh2 129.03(19)
C21 C20 N3 118.6(3)
C21 C20 H20 120.7
N3 C20 H20 120.7
C20 C21 C22 120.9(3)
C20 C21 H21 119.6
C22 C21 H21 119.6
C23 C22 C21 121.1(3)
C23 C22 H22 119.4
C21 C22 H22 119.4
C22 C23 C24 119.1(3)
C22 C23 H23 120.4
C24 C23 H23 120.4
C25 C24 N3 105.8(2)
C25 C24 C23 135.8(3)
N3 C24 C23 118.4(2)
C24 C25 N4 106.1(2)
C24 C25 C27 130.1(3)
N4 C25 C27 123.8(3)
N4 C26 H26 109.5
N4 C26 H26A 109.5
H26 C26 H26A 109.5
N4 C26 H26B 109.5
H26 C26 H26B 109.5
H26A C26 H26B 109.5
C32 C27 C28 115.5(3)
C32 C27 C25 123.3(3)
C28 C27 C25 121.2(3)
F6 C28 C29 118.0(3)
F6 C28 C27 119.4(3)
C29 C28 C27 122.6(3)
F7 C29 C30 120.3(3)
F7 C29 C28 119.9(3)
C30 C29 C28 119.8(3)
F8 C30 C29 120.5(3)
F8 C30 C31 119.8(3)
C29 C30 C31 119.8(3)
F9 C31 C32 121.3(3)
F9 C31 C30 119.7(3)
C32 C31 C30 118.9(3)
F10 C32 C31 117.1(3)
F10 C32 C27 119.5(3)
C31 C32 C27 123.4(3)

loop_
_geom_bond_atom_site_label_1
_geom_bond_atom_site_label_2
_geom_bond_distance
Rh1 C1 1.835(3)
Rh1 C2 1.909(3)
Rh1 C3 2.057(3)
Rh1 Cl1 2.3520(8)
Rh2 C17 1.825(3)
Rh2 C18 1.918(3)
Rh2 C19 2.050(3)
Rh2 Cl2 2.3484(9)
F1 C12 1.338(3)
F2 C13 1.341(3)
F3 C14 1.341(3)
F4 C15 1.342(3)
F5 C16 1.347(3)
F6 C28 1.348(3)
F7 C29 1.344(3)
F8 C30 1.334(3)
F9 C31 1.335(3)
F10 C32 1.359(3)
O1 C1 1.141(3)
O2 C2 1.134(3)
O3 C17 1.142(3)
O4 C18 1.123(3)
N1 C3 1.363(3)
N1 C4 1.389(4)
N1 C8 1.412(3)
N2 C3 1.339(3)
N2 C9 1.387(3)
N2 C10 1.484(3)
N3 C19 1.366(3)
N3 C24 1.395(3)
N3 C20 1.399(3)
N4 C19 1.339(3)
N4 C25 1.393(3)
N4 C26 1.464(3)
C4 C5 1.343(4)
C4 H4 0.9500
C5 C6 1.430(4)
C5 H5 0.9500
C6 C7 1.339(4)
C6 H6 0.9500
C7 C8 1.418(4)
C7 H7 0.9500
C8 C9 1.361(4)
C9 C11 1.469(4)
C10 H10 0.9800
C10 H10A 0.9800
C10 H10B 0.9800
C11 C12 1.382(3)
C11 C16 1.393(4)
C12 C13 1.379(4)
C13 C14 1.362(4)
C14 C15 1.378(4)
C15 C16 1.366(4)
C20 C21 1.347(4)
C20 H20 0.9500
C21 C22 1.421(4)
C21 H21 0.9500
C22 C23 1.353(4)
C22 H22 0.9500
C23 C24 1.423(4)
C23 H23 0.9500
C24 C25 1.371(4)
C25 C27 1.470(4)
C26 H26 0.9800
C26 H26A 0.9800
C26 H26B 0.9800
C27 C32 1.381(4)
C27 C28 1.385(4)
C28 C29 1.381(4)
C29 C30 1.365(4)
C30 C31 1.382(4)
C31 C32 1.375(4)

loop_
_geom_torsion_atom_site_label_1
_geom_torsion_atom_site_label_2
_geom_torsion_atom_site_label_3
_geom_torsion_atom_site_label_4
_geom_torsion
C2 Rh1 C1 O1 166(12)
C3 Rh1 C1 O1 -11(12)
Cl1 Rh1 C1 O1 -23(13)
C1 Rh1 C2 O2 -135(4)
C3 Rh1 C2 O2 -1(5)
Cl1 Rh1 C2 O2 46(4)
C9 N2 C3 N1 0.5(3)
C10 N2 C3 N1 176.8(2)
C9 N2 C3 Rh1 -175.2(2)
C10 N2 C3 Rh1 1.2(4)
C4 N1 C3 N2 177.1(3)
C8 N1 C3 N2 -0.6(3)
C4 N1 C3 Rh1 -7.0(4)
C8 N1 C3 Rh1 175.23(19)
C1 Rh1 C3 N2 -68.3(3)
C2 Rh1 C3 N2 157.3(14)
Cl1 Rh1 C3 N2 111.0(3)
C1 Rh1 C3 N1 116.9(3)
C2 Rh1 C3 N1 -17.5(17)
Cl1 Rh1 C3 N1 -63.8(2)
C3 N1 C4 C5 179.8(3)
C8 N1 C4 C5 -2.6(4)
N1 C4 C5 C6 -0.4(5)
C4 C5 C6 C7 2.6(5)
C5 C6 C7 C8 -1.6(5)
C3 N1 C8 C9 0.6(3)
C4 N1 C8 C9 -177.4(3)
C3 N1 C8 C7 -178.5(3)
C4 N1 C8 C7 3.6(4)
C6 C7 C8 C9 179.9(3)
C6 C7 C8 N1 -1.4(4)
N1 C8 C9 N2 -0.3(3)
C7 C8 C9 N2 178.5(3)
N1 C8 C9 C11 178.5(3)
C7 C8 C9 C11 -2.7(6)
C3 N2 C9 C8 -0.1(3)
C10 N2 C9 C8 -176.4(3)
C3 N2 C9 C11 -179.0(3)
C10 N2 C9 C11 4.7(5)
C8 C9 C11 C12 54.8(4)
N2 C9 C11 C12 -126.6(3)
C8 C9 C11 C16 -120.4(4)
N2 C9 C11 C16 58.2(4)
C16 C11 C12 F1 179.6(3)
C9 C11 C12 F1 4.2(4)
C16 C11 C12 C13 0.7(4)
C9 C11 C12 C13 -174.8(3)
F1 C12 C13 F2 -1.8(4)
C11 C12 C13 F2 177.2(3)
F1 C12 C13 C14 178.3(3)
C11 C12 C13 C14 -2.7(5)
F2 C13 C14 F3 1.3(4)
C12 C13 C14 F3 -178.8(3)
F2 C13 C14 C15 -177.8(3)
C12 C13 C14 C15 2.1(5)
F3 C14 C15 F4 -0.2(4)
C13 C14 C15 F4 178.9(3)
F3 C14 C15 C16 -178.7(3)
C13 C14 C15 C16 0.4(5)
F4 C15 C16 F5 -2.2(4)
C14 C15 C16 F5 176.3(3)
F4 C15 C16 C11 179.0(3)
C14 C15 C16 C11 -2.5(5)
C12 C11 C16 F5 -176.9(3)
C9 C11 C16 F5 -1.5(4)
C12 C11 C16 C15 1.9(4)
C9 C11 C16 C15 177.3(3)
C18 Rh2 C17 O3 -147(10)
C19 Rh2 C17 O3 30(10)
Cl2 Rh2 C17 O3 -12(11)
C17 Rh2 C18 O4 159(5)
C19 Rh2 C18 O4 3(5)
Cl2 Rh2 C18 O4 -18(5)
C25 N4 C19 N3 0.6(3)
C26 N4 C19 N3 -178.5(2)
C25 N4 C19 Rh2 -172.71(17)
C26 N4 C19 Rh2 8.3(3)
C24 N3 C19 N4 -0.7(3)
C20 N3 C19 N4 -179.8(2)
C24 N3 C19 Rh2 172.27(17)
C20 N3 C19 Rh2 -6.8(4)
C17 Rh2 C19 N4 -99.3(2)
C18 Rh2 C19 N4 56.8(12)
Cl2 Rh2 C19 N4 78.0(2)
C17 Rh2 C19 N3 89.1(2)
C18 Rh2 C19 N3 -114.7(11)
Cl2 Rh2 C19 N3 -93.6(2)
C19 N3 C20 C21 179.1(2)
C24 N3 C20 C21 0.2(4)
N3 C20 C21 C22 -2.0(4)
C20 C21 C22 C23 2.0(4)
C21 C22 C23 C24 0.1(4)
C19 N3 C24 C25 0.6(3)
C20 N3 C24 C25 179.7(2)
C19 N3 C24 C23 -177.3(2)
C20 N3 C24 C23 1.8(3)
C22 C23 C24 C25 -179.0(3)
C22 C23 C24 N3 -1.9(4)
N3 C24 C25 N4 -0.3(3)
C23 C24 C25 N4 177.1(3)
N3 C24 C25 C27 177.8(2)
C23 C24 C25 C27 -4.8(5)
C19 N4 C25 C24 -0.2(3)
C26 N4 C25 C24 178.8(2)
C19 N4 C25 C27 -178.4(2)
C26 N4 C25 C27 0.6(4)
C24 C25 C27 C32 127.2(3)
N4 C25 C27 C32 -55.1(4)
C24 C25 C27 C28 -53.8(4)
N4 C25 C27 C28 124.0(3)
C32 C27 C28 F6 -179.7(2)
C25 C27 C28 F6 1.2(4)
C32 C27 C28 C29 2.4(4)
C25 C27 C28 C29 -176.7(2)
F6 C28 C29 F7 -0.6(4)
C27 C28 C29 F7 177.3(2)
F6 C28 C29 C30 -179.5(2)
C27 C28 C29 C30 -1.6(4)
F7 C29 C30 F8 1.2(4)
C28 C29 C30 F8 -179.9(2)
F7 C29 C30 C31 -178.7(2)
C28 C29 C30 C31 0.2(4)
F8 C30 C31 F9 2.0(4)
C29 C30 C31 F9 -178.1(2)
F8 C30 C31 C32 -179.7(2)
C29 C30 C31 C32 0.2(4)
F9 C31 C32 F10 -0.4(4)
C30 C31 C32 F10 -178.7(2)
F9 C31 C32 C27 179.0(2)
C30 C31 C32 C27 0.7(4)
C28 C27 C32 F10 177.4(2)
C25 C27 C32 F10 -3.5(4)
C28 C27 C32 C31 -2.0(4)
C25 C27 C32 C31 177.1(3)
